data_2200943
loop_
_publ_author_name
'Jones, Peter G.'
'Hopf, Henning'
'Kreutzer, Martin'

_publ_section_title
;
 3-(Dicyanomethylene)-1,5-diphenylpenta-1,4-diyne
;
_journal_issue 3
_journal_name_full 'Acta Crystallographica Section E'
_journal_page_first o266
_journal_page_last o267
_journal_paper_doi 10.1107/S1600536802002490
_journal_volume 58
_journal_year 2002
_chemical_formula_iupac 'C20 H10 N2'
_chemical_formula_moiety 'C20 H10 N2'
_chemical_formula_sum 'C20 H10 N2'
_chemical_formula_weight 278.30
_chemical_name_systematic
;
 ?
;
_space_group_IT_number 14
_symmetry_cell_setting monoclinic
_symmetry_space_group_name_Hall '-P 2ybc'
_symmetry_space_group_name_H-M 'P 1 21/c 1'
_atom_sites_solution_hydrogens geom
_atom_sites_solution_primary direct
_atom_sites_solution_secondary difmap
_audit_creation_method SHELXL-97
_cell_angle_alpha 90.00
_cell_angle_beta 107.24(3)
_cell_angle_gamma 90.00
_cell_formula_units_Z 4
_cell_length_a 12.138(4)
_cell_length_b 15.279(4)
_cell_length_c 8.763(3)
_cell_measurement_reflns_used 50
_cell_measurement_temperature 178(2)
_cell_measurement_theta_max 12.5
_cell_measurement_theta_min 10
_cell_volume 1552.1(9)
_computing_cell_refinement P3
_computing_data_collection 'P3 (Nicolet, 1987)'
_computing_data_reduction 'XDISK (Nicolet, 1987)'
_computing_molecular_graphics 'XP (Siemens, 1994)'
_computing_publication_material SHELXL97
_computing_structure_refinement 'SHELXL97 (Sheldrick, 1997)'
_computing_structure_solution 'SHELXS97 (Sheldrick, 1990)'
_diffrn_ambient_temperature 178(2)
_diffrn_measured_fraction_theta_full .995
_diffrn_measured_fraction_theta_max .995
_diffrn_measurement_device_type 'Siemens R3'
_diffrn_measurement_method \w
_diffrn_radiation_monochromator graphite
_diffrn_radiation_source 'fine-focus sealed tube'
_diffrn_radiation_type MoK\a
_diffrn_radiation_wavelength .71073
_diffrn_reflns_av_R_equivalents .0503
_diffrn_reflns_av_sigmaI/netI .0570
_diffrn_reflns_limit_h_max 14
_diffrn_reflns_limit_h_min -13
_diffrn_reflns_limit_k_max 0
_diffrn_reflns_limit_k_min -18
_diffrn_reflns_limit_l_max 0
_diffrn_reflns_limit_l_min -10
_diffrn_reflns_number 2909
_diffrn_reflns_theta_full 25.00
_diffrn_reflns_theta_max 25.00
_diffrn_reflns_theta_min 3.19
_diffrn_standards_decay_% 0
_diffrn_standards_interval_count 147
_diffrn_standards_number 3
_exptl_absorpt_coefficient_mu .071
_exptl_absorpt_correction_type none
_exptl_crystal_colour yellow
_exptl_crystal_density_diffrn 1.191
_exptl_crystal_density_method 'not measured'
_exptl_crystal_description prism
_exptl_crystal_F_000 576
_exptl_crystal_size_max .7
_exptl_crystal_size_mid .2
_exptl_crystal_size_min .15
_refine_diff_density_max .150
_refine_diff_density_min -.175
_refine_ls_extinction_method none
_refine_ls_goodness_of_fit_ref .899
_refine_ls_hydrogen_treatment constr
_refine_ls_matrix_type full
_refine_ls_number_parameters 199
_refine_ls_number_reflns 2722
_refine_ls_number_restraints 0
_refine_ls_restrained_S_all .899
_refine_ls_R_factor_all .0967
_refine_ls_R_factor_gt .0475
_refine_ls_shift/su_max <0.001
_refine_ls_shift/su_mean .000
_refine_ls_structure_factor_coef Fsqd
_refine_ls_weighting_details 'calc w = 1/[\s^2^(Fo^2^)+(0.0783P)^2^] where P = (Fo^2^+2Fc^2^)/3'
_refine_ls_weighting_scheme calc
_refine_ls_wR_factor_gt .1130
_refine_ls_wR_factor_ref .1378
_reflns_number_gt 1498
_reflns_number_total 2722
_reflns_threshold_expression I>2\s(I)
_cod_data_source_file na6140.cif
_cod_data_source_block I
_cod_depositor_comments
;
The following automatic conversions were performed:
'_geom_bond_publ_flag' value 'Y' changed to 'y' according to
'/home/saulius/struct/CIF-dictionaries/cif_core.dic' dictionary named
'cif_core.dic' version 2.4.1 from 2010-06-29 (11 times).

Automatic conversion script
Id: cif_fix_enum 1527 2010-12-29 10:47:43Z saulius 

The following automatic conversions were performed:

'_geom_bond_publ_flag' value 'Y' changed to 'y' according to
/home/saulius/struct/CIF-dictionaries/cif_core.dic dictionary named
'cif_core.dic' version 2.4.1 from 2010-06-29 (11
times).

'_geom_angle_publ_flag' value 'Y' changed to 'y' according
to /home/saulius/struct/CIF-dictionaries/cif_core.dic dictionary
named 'cif_core.dic' version 2.4.1 from 2010-06-29 (12 times).

Automatic conversion script
Id: cif_fix_values 1715 2011-07-08 13:25:40Z adriana 
;
_cod_original_cell_volume 1552.1(8)
_cod_original_sg_symbol_H-M 'P 21/c'
_cod_database_code 2200943
_cod_database_fobs_code 2200943

loop_
_symmetry_equiv_pos_as_xyz
'x, y, z'
'-x, y+1/2, -z+1/2'
'-x, -y, -z'
'x, -y-1/2, z-1/2'

loop_
_atom_site_label
_atom_site_fract_x
_atom_site_fract_y
_atom_site_fract_z
_atom_site_U_iso_or_equiv
_atom_site_adp_type
_atom_site_calc_flag
_atom_site_refinement_flags
_atom_site_occupancy
_atom_site_disorder_assembly
_atom_site_disorder_group
_atom_site_type_symbol
C1 .28762(18) .44530(14) .3989(2) .0388(5) Uani d . 1 . . C
C2 .33034(18) .49656(15) .3297(3) .0395(5) Uani d . 1 . . C
C3 .38344(18) .55699(14) .2497(2) .0382(5) Uani d . 1 . . C
C4 .48916(19) .53310(14) .2228(3) .0401(5) Uani d . 1 . . C
C5 .57830(18) .51400(14) .1986(2) .0395(5) Uani d . 1 . . C
C6 .33413(18) .63674(15) .1999(3) .0428(6) Uani d . 1 . . C
C7 .2260(2) .66089(15) .2226(3) .0558(7) Uani d . 1 . . C
C8 .3878(2) .69866(16) .1233(3) .0493(6) Uani d . 1 . . C
C9 .23571(18) .38470(14) .4805(2) .0386(5) Uani d . 1 . . C
C10 .12400(18) .39891(16) .4876(3) .0447(6) Uani d . 1 . . C
H10 .0821 .4490 .4379 .052 Uiso calc R 1 . . H
C11 .0741(2) .34003(18) .5672(3) .0575(7) Uani d . 1 . . C
H11 -.0024 .3493 .5709 .066 Uiso calc R 1 . . H
C12 .1354(2) .26789(18) .6413(3) .0592(7) Uani d . 1 . . C
H12 .1010 .2279 .6965 .068 Uiso calc R 1 . . H
C13 .2463(2) .25348(15) .6357(3) .0524(6) Uani d . 1 . . C
H13 .2879 .2038 .6876 .061 Uiso calc R 1 . . H
C14 .2971(2) .31104(14) .5550(3) .0443(6) Uani d . 1 . . C
H14 .3732 .3006 .5501 .049 Uiso calc R 1 . . H
C15 .68660(17) .49547(14) .1721(2) .0376(5) Uani d . 1 . . C
C16 .73691(18) .55803(14) .0989(3) .0417(6) Uani d . 1 . . C
H16 .6980 .6116 .0639 .049 Uiso calc R 1 . . H
C17 .84309(19) .54268(16) .0767(3) .0488(6) Uani d . 1 . . C
H17 .8779 .5861 .0286 .055 Uiso calc R 1 . . H
C18 .8986(2) .46398(17) .1248(3) .0533(7) Uani d . 1 . . C
H18 .9716 .4532 .1090 .061 Uiso calc R 1 . . H
C19 .84869(19) .40125(16) .1953(3) .0538(7) Uani d . 1 . . C
H19 .8872 .3471 .2271 .062 Uiso calc R 1 . . H
C20 .74349(18) .41595(15) .2204(3) .0472(6) Uani d . 1 . . C
H20 .7098 .3725 .2700 .055 Uiso calc R 1 . . H
N1 .1390(2) .67914(15) .2401(3) .0818(8) Uani d . 1 . . N
N2 .43116(18) .74921(15) .0622(3) .0699(7) Uani d . 1 . . N

loop_
_atom_site_aniso_label
_atom_site_aniso_U_11
_atom_site_aniso_U_22
_atom_site_aniso_U_33
_atom_site_aniso_U_12
_atom_site_aniso_U_13
_atom_site_aniso_U_23
C1 .0405(12) .0429(13) .0331(12) -.0021(10) .0111(10) -.0039(10)
C2 .0411(12) .0426(13) .0374(12) .0001(10) .0154(10) -.0026(11)
C3 .0406(12) .0426(13) .0337(12) -.0052(10) .0145(10) -.0039(10)
C4 .0399(13) .0426(13) .0368(13) -.0027(10) .0097(10) .0003(10)
C5 .0404(13) .0443(13) .0316(12) -.0046(10) .0075(10) -.0026(10)
C6 .0415(13) .0447(14) .0478(14) -.0056(11) .0222(11) -.0044(11)
C7 .0591(16) .0439(14) .0752(18) -.0015(12) .0365(14) -.0009(13)
C8 .0477(14) .0435(14) .0601(15) -.0007(11) .0212(13) .0040(13)
C9 .0439(13) .0418(13) .0314(12) -.0083(10) .0129(10) -.0045(10)
C10 .0401(13) .0534(14) .0412(13) -.0051(11) .0128(11) -.0006(12)
C11 .0464(14) .0735(18) .0558(16) -.0134(13) .0200(13) -.0025(15)
C12 .0704(18) .0616(17) .0512(16) -.0240(14) .0264(14) -.0014(14)
C13 .0745(17) .0403(13) .0439(14) -.0052(13) .0199(13) -.0007(11)
C14 .0504(14) .0443(13) .0384(13) -.0017(11) .0136(11) -.0046(11)
C15 .0341(12) .0439(13) .0337(12) -.0026(10) .0087(10) -.0034(11)
C16 .0442(13) .0389(12) .0435(13) .0022(10) .0153(11) .0001(11)
C17 .0464(14) .0521(15) .0534(15) -.0030(12) .0233(12) .0038(12)
C18 .0387(13) .0628(17) .0620(16) .0042(12) .0204(12) .0029(14)
C19 .0440(14) .0516(15) .0653(17) .0096(12) .0153(13) .0097(13)
C20 .0411(13) .0470(14) .0521(14) -.0035(11) .0116(11) .0060(12)
N1 .0709(16) .0622(15) .134(2) .0077(13) .0637(17) .0012(15)
N2 .0654(15) .0631(14) .0883(17) -.0050(12) .0339(13) .0160(13)

loop_
_atom_type_symbol
_atom_type_description
_atom_type_scat_dispersion_real
_atom_type_scat_dispersion_imag
_atom_type_scat_source
C C .0033 .0016 'International Tables Vol C Tables 4.2.6.8 and 6.1.1.4'
H H .0000 .0000 'International Tables Vol C Tables 4.2.6.8 and 6.1.1.4'
N N .0061 .0033 'International Tables Vol C Tables 4.2.6.8 and 6.1.1.4'

loop_
_geom_angle_atom_site_label_1
_geom_angle_atom_site_label_2
_geom_angle_atom_site_label_3
_geom_angle
_geom_angle_publ_flag
C2 C1 C9 179.4(2) y
C1 C2 C3 178.8(3) y
C6 C3 C4 120.44(19) y
C6 C3 C2 120.98(19) y
C4 C3 C2 118.6(2) y
C5 C4 C3 179.0(2) y
C4 C5 C15 177.2(2) y
C3 C6 C8 121.53(19) y
C3 C6 C7 121.1(2) y
C8 C6 C7 117.4(2) y
N1 C7 C6 179.1(3) y
N2 C8 C6 179.5(3) y
C10 C9 C14 119.7(2) ?
C10 C9 C1 120.1(2) ?
C14 C9 C1 120.2(2) ?
C11 C10 C9 119.9(2) ?
C11 C10 H10 120.0 ?
C9 C10 H10 120.0 ?
C12 C11 C10 120.1(2) ?
C12 C11 H11 120.0 ?
C10 C11 H11 120.0 ?
C13 C12 C11 120.5(2) ?
C13 C12 H12 119.8 ?
C11 C12 H12 119.8 ?
C12 C13 C14 120.3(2) ?
C12 C13 H13 119.8 ?
C14 C13 H13 119.8 ?
C13 C14 C9 119.5(2) ?
C13 C14 H14 120.2 ?
C9 C14 H14 120.2 ?
C16 C15 C20 119.5(2) ?
C16 C15 C5 119.3(2) ?
C20 C15 C5 121.2(2) ?
C17 C16 C15 120.3(2) ?
C17 C16 H16 119.8 ?
C15 C16 H16 119.8 ?
C16 C17 C18 119.8(2) ?
C16 C17 H17 120.1 ?
C18 C17 H17 120.1 ?
C19 C18 C17 120.2(2) ?
C19 C18 H18 119.9 ?
C17 C18 H18 119.9 ?
C18 C19 C20 120.7(2) ?
C18 C19 H19 119.6 ?
C20 C19 H19 119.6 ?
C19 C20 C15 119.4(2) ?
C19 C20 H20 120.3 ?
C15 C20 H20 120.3 ?

loop_
_geom_bond_atom_site_label_1
_geom_bond_atom_site_label_2
_geom_bond_site_symmetry_2
_geom_bond_distance
_geom_bond_publ_flag
C1 C2 . 1.198(3) y
C1 C9 . 1.426(3) y
C2 C3 . 1.424(3) y
C3 C6 . 1.371(3) y
C3 C4 . 1.419(3) y
C4 C5 . 1.199(3) y
C5 C15 . 1.429(3) y
C6 C8 . 1.425(3) y
C6 C7 . 1.433(3) y
C7 N1 . 1.145(3) y
C8 N2 . 1.152(3) y
C9 C10 . 1.393(3) ?
C9 C14 . 1.400(3) ?
C10 C11 . 1.383(3) ?
C10 H10 . .9500 ?
C11 C12 . 1.380(4) ?
C11 H11 . .9500 ?
C12 C13 . 1.378(3) ?
C12 H12 . .9500 ?
C13 C14 . 1.384(3) ?
C13 H13 . .9500 ?
C14 H14 . .9500 ?
C15 C16 . 1.389(3) ?
C15 C20 . 1.400(3) ?
C16 C17 . 1.379(3) ?
C16 H16 . .9500 ?
C17 C18 . 1.382(3) ?
C17 H17 . .9500 ?
C18 C19 . 1.375(3) ?
C18 H18 . .9500 ?
C19 C20 . 1.377(3) ?
C19 H19 . .9500 ?
C20 H20 . .9500 ?

loop_
_geom_hbond_atom_site_label_D
_geom_hbond_atom_site_label_H
_geom_hbond_atom_site_label_A
_geom_hbond_site_symmetry_A
_geom_hbond_distance_DH
_geom_hbond_distance_HA
_geom_hbond_distance_DA
_geom_hbond_angle_DHA
C19 H19 N1 2_645 .95 2.61 3.436(3) 145.3

loop_
_geom_torsion_atom_site_label_1
_geom_torsion_atom_site_label_2
_geom_torsion_atom_site_label_3
_geom_torsion_atom_site_label_4
_geom_torsion
_geom_torsion_publ_flag
C4 C3 C6 C8 -1.4(3) y
C2 C3 C6 C8 178.4(2) ?
C4 C3 C6 C7 178.4(2) ?
C2 C3 C6 C7 -1.8(3) y
C14 C9 C10 C11 -.4(3) ?
C1 C9 C10 C11 -179.9(2) ?
C9 C10 C11 C12 .8(3) ?
C10 C11 C12 C13 -.5(4) ?
C11 C12 C13 C14 -.3(4) ?
C12 C13 C14 C9 .8(3) ?
C10 C9 C14 C13 -.4(3) ?
C1 C9 C14 C13 179.05(19) ?
C20 C15 C16 C17 -1.2(3) ?
C5 C15 C16 C17 177.92(19) ?
C15 C16 C17 C18 1.3(3) ?
C16 C17 C18 C19 -.4(4) ?
C17 C18 C19 C20 -.5(4) ?
C18 C19 C20 C15 .5(4) ?
C16 C15 C20 C19 .3(3) ?
C5 C15 C20 C19 -178.8(2) ?

loop_
_cod_related_entry_id
_cod_related_entry_database
_cod_related_entry_code
1 ChemSpider 21132459
